data_2007629
loop_
_publ_author_name
'Bettach, M.'
'Benkhouja, K.'
'Zahir, M.'
'Rissouli, K.'
'Sadel, A.'
'Giorgi, M. '
'Pierrot, M. '

_publ_section_title
;
 A Mixed Zinc--Nickel <i>cyclo</i>-Tetraphosphate, ZnNiP~4~O~12~
;
_journal_issue 9
_journal_name_full 'Acta Crystallographica Section C'
_journal_page_first 1209
_journal_page_last 1211
_journal_paper_doi 10.1107/S0108270198003886
_journal_volume 54
_journal_year 1998
_chemical_formula_iupac 'Zn Ni P4 O12'
_chemical_formula_sum 'Ni O12 P4 Zn'
_chemical_formula_weight 439.97
_chemical_name_systematic ' ?'
_space_group_IT_number 15
_symmetry_cell_setting monoclinic
_symmetry_space_group_name_Hall '-C 2yc'
_symmetry_space_group_name_H-M 'C 1 2/c 1'
_atom_type_scat_source International_Tables_for_X-ray_Crystallography_(Vol._C)
_cell_angle_alpha 90.00
_cell_angle_beta 128.710(10)
_cell_angle_gamma 90.00
_cell_formula_units_Z 4
_cell_length_a 11.636(2)
_cell_length_b 8.2320(10)
_cell_length_c 11.086(2)
_cell_measurement_reflns_used 25
_cell_measurement_temperature 294
_cell_measurement_theta_max 20
_cell_measurement_theta_min 9
_cell_volume 828.6(3)
_computing_cell_refinement CAD4_system_(Enraf-Nonius,_1989)
_computing_data_collection CAD-4_system_(Enraf-Nonius,_1989)
_computing_data_reduction BEGIN_in_SDP_(Frenz_et_al.,_1985)
_computing_molecular_graphics ORTEPII_(Johnson,_1976)
_computing_publication_material CIF_VAX_in_MolEN_(Fair,_1990)
_computing_structure_refinement LSFM_in_SDP_(Frenz_et_al.,_1985)
_computing_structure_solution Patterson_and_Fourier_(package?)
_diffrn_ambient_temperature 294
_diffrn_measurement_device Enraf_Nonius_CAD4
_diffrn_measurement_method \q/2\q
_diffrn_radiation_type MoK\a
_diffrn_radiation_wavelength 0.71073
_diffrn_reflns_av_R_equivalents 0.048
_diffrn_reflns_limit_h_max 16
_diffrn_reflns_limit_h_min -20
_diffrn_reflns_limit_k_max 14
_diffrn_reflns_limit_k_min 0
_diffrn_reflns_limit_l_max 20
_diffrn_reflns_limit_l_min 0
_diffrn_reflns_number 3984
_diffrn_reflns_theta_max 40
_diffrn_reflns_theta_min 3.18
_diffrn_standards_decay_% 1.41
_diffrn_standards_interval_time 120
_diffrn_standards_number 2
_exptl_absorpt_coefficient_mu 6.087
_exptl_absorpt_correction_T_max 0.296
_exptl_absorpt_correction_T_min 0.232
_exptl_absorpt_correction_type empirical
_exptl_absorpt_process_details psi-scans_(Enraf-Nonius,_1989)
_exptl_crystal_colour yellow
_exptl_crystal_density_diffrn 3.53
_exptl_crystal_density_meas ?
_exptl_crystal_description spherical
_exptl_crystal_F_000 856
_exptl_crystal_size_max 0.2
_exptl_crystal_size_mid 0.2
_exptl_crystal_size_min 0.2
_refine_diff_density_max 0.8512
_refine_diff_density_min -0.5811
_refine_ls_extinction_coef 0.000000890(10)
_refine_ls_extinction_method isotropic_(Zachariasen,_1963)
_refine_ls_goodness_of_fit_obs 1.227
_refine_ls_matrix_type full
_refine_ls_number_parameters 85
_refine_ls_number_reflns 1856
_refine_ls_number_restraints 7
_refine_ls_R_factor_all 0.069
_refine_ls_R_factor_obs .031
_refine_ls_shift/esd_max 0.001
_refine_ls_structure_factor_coef F
_refine_ls_weighting_details 'w = 4Fo^2^/[\s^2^(Fo^2^) + 0.0016Fo^4^]'
_refine_ls_weighting_scheme calc
_refine_ls_wR_factor_obs .041
_reflns_number_observed 1856
_reflns_number_total 2554
_reflns_observed_criterion >3.0\s(I)
_cod_data_source_file jz1265.cif
_cod_data_source_block jz1265
_cod_depositor_comments
;
Added _atom_site_type_symbol and _atom_site_occupancy to
the atoms loop to complete the structure as from the reference

Luca Lutterotti

#----------------------------------------------------------------------

The following automatic conversions were performed:

'_exptl_crystal_density_meas' value 'none' was changed to '?' - the
value is perceived as not measured.

Automatic conversion script
Id: cif_fix_values 3008 2015-01-20 13:52:24Z robertas

The following automatic conversions were performed:

'_refine_ls_weighting_scheme' value '4Fo^2^/[\s^2^(Fo^2^) +
0.0016Fo^4^]' was changed to 'calc'. New tag
'_refine_ls_weighting_details' was created. The value of the new tag
was set to 'w = 4Fo^2^/[\s^2^(Fo^2^) + 0.0016Fo^4^]'.

Automatic conversion script
Id: cif_fix_values 3143 2015-03-26 13:38:13Z robertas
;
_cod_original_cell_volume 828.7(5)
_cod_original_sg_symbol_H-M 'C 2/c'
_cod_original_formula_sum 'Ni1 O12 P4 Zn'
_cod_database_code 2007629
_cod_database_fobs_code 2007629

loop_
_symmetry_equiv_pos_as_xyz
+x,+y,+z
-x,-y,-z
-x,+y,-z+1/2
+x,-y,+z+1/2
+x+1/2,+y+1/2,+z
-x+1/2,-y+1/2,-z
-x+1/2,+y+1/2,-z+1/2
+x+1/2,-y+1/2,+z+1/2

loop_
_atom_site_aniso_label
_atom_site_aniso_U_11
_atom_site_aniso_U_22
_atom_site_aniso_U_33
_atom_site_aniso_U_12
_atom_site_aniso_U_13
_atom_site_aniso_U_23
M^I^ .00583(8) .00640(10) .00705(8) .0000 .00370(5) .0000
M^II^ .00498(8) .00650(10) .00621(8) -.00001(9) .00299(5) -.00001(9)
P1 .00450(10) .0053(2) .00500(10) -.00130(10) .00301(7) -.00080(10)
P2 .00410(10) .0044(2) .00500(10) .00030(10) .00261(7) .00030(10)
O1 .0101(4) .0079(6) .0119(4) .0043(4) .0063(3) .0033(4)
O2 .0111(4) .0114(6) .0067(4) -.0052(4) .0046(2) -.0046(4)
O3 .0046(3) .0079(6) .0070(3) -.0016(4) .0033(2) -.0012(4)
O4 .0064(4) .0136(7) .0124(4) -.0006(4) .0055(2) -.0065(5)
O5 .0064(3) .0075(6) .0081(3) -.0028(4) .0051(2) -.0016(4)
O6 .0082(4) .0128(7) .0113(4) .0013(4) .0066(2) .0059(4)

loop_
_atom_site_label
_atom_site_type_symbol
_atom_site_fract_x
_atom_site_fract_y
_atom_site_fract_z
_atom_site_U_iso_or_equiv
_atom_site_thermal_displace_type
_atom_site_calc_flag
_atom_site_occupancy
M^I^ Zn 1.0000 .19621(5) .2500 .00666(7) Uani ? 0.25
M^I^b Ni 1.0000 .19621(5) .2500 .00666(7) Uani ? 0.25
M^II^ Zn 1.0000 .0000 .5000 .00625(7) Uani ? 0.25
M^II^b Ni 1.0000 .0000 .5000 .00625(7) Uani ? 0.25
P1 P .75094(5) .75688(7) .19784(5) .00490(10) Uani ? 1
P2 P .78386(5) .51209(6) .02364(5) .00470(10) Uani ? 1
O1 O .87800(10) .3691(2) .0924(2) .0104(4) Uani ? 1
O2 O .8657(2) .8269(2) .3492(2) .0105(3) Uani ? 1
O3 O .61860(10) .4921(2) -.08240(10) .0067(3) Uani ? 1
O4 O .82870(10) .6380(2) .1557(2) .0111(3) Uani ? 1
O5 O .62790(10) .6659(2) .17740(10) .0069(3) Uani ? 1
O6 O .82800(10) .6098(2) -.0651(2) .0104(3) Uani ? 1

loop_
_geom_angle_atom_site_label_1
_geom_angle_atom_site_label_2
_geom_angle_atom_site_label_3
_geom_angle_site_symmetry_1
_geom_angle_site_symmetry_3
_geom_angle
_geom_angle_publ_flag
O1 M^I^ O1 . 3_755 89.16(6) ?
O1 M^I^ O3 . 6_655 92.11(6) ?
O1 M^I^ O3 . 8_555 176.40(8) yes
O1 M^I^ O5 . 5_545 92.03(7) ?
O1 M^I^ O5 . 7_645 97.68(7) ?
O1 M^I^ O3 3_755 6_655 176.40(7) yes
O1 M^I^ O3 3_755 8_555 92.11(6) ?
O1 M^I^ O5 3_755 5_545 97.68(7) ?
O1 M^I^ O5 3_755 7_645 92.03(7) ?
O3 M^I^ O3 6_655 8_555 86.82(5) ?
O3 M^I^ O5 6_655 5_545 78.91(6) ?
O3 M^I^ O5 6_655 7_645 91.14(7) ?
O3 M^I^ O5 8_555 5_545 91.14(7) ?
O3 M^I^ O5 8_555 7_645 78.91(6) ?
O5 M^I^ O5 5_545 7_645 166.37(7) yes
O2 M^II^ O2 1_545 2_766 180.00000 yes
O2 M^II^ O3 1_545 7_645 87.62(7) ?
O2 M^II^ O3 1_545 8_555 92.38(7) ?
O2 M^II^ O5 1_545 7_645 87.38(6) ?
O2 M^II^ O5 1_545 8_555 92.62(6) ?
O2 M^II^ O3 2_766 7_645 92.38(7) ?
O2 M^II^ O3 2_766 8_555 87.62(7) ?
O2 M^II^ O5 2_766 7_645 92.62(6) ?
O2 M^II^ O5 2_766 8_555 87.38(6) ?
O3 M^II^ O3 7_645 8_555 180.00000 yes
O3 M^II^ O5 7_645 7_645 99.06(6) ?
O3 M^II^ O5 7_645 8_555 80.94(6) ?
O3 M^II^ O5 8_555 7_645 80.94(6) ?
O3 M^II^ O5 8_555 8_555 99.06(6) ?
O5 M^II^ O5 7_645 8_555 180.00000 yes
O2 P1 O4 . . 107.56(9) ?
O2 P1 O5 . . 118.09(11) ?
O2 P1 O6 . 6_665 112.09(9) ?
O4 P1 O5 . . 108.21(10) ?
O4 P1 O6 . 6_665 105.01(10) ?
O5 P1 O6 . 6_665 105.09(8) ?
O1 P2 O3 . . 119.62(9) ?
O1 P2 O4 . . 109.76(8) ?
O1 P2 O6 . . 107.78(11) ?
O3 P2 O4 . . 108.20(10) ?
O3 P2 O6 . . 108.75(8) ?
O4 P2 O6 . . 101.16(10) ?
P1 O4 P2 . . 138.78(8) yes
P1 O6 P2 6_665 . 134.57(12) yes

loop_
_geom_bond_atom_site_label_1
_geom_bond_atom_site_label_2
_geom_bond_site_symmetry_1
_geom_bond_site_symmetry_2
_geom_bond_distance
_geom_bond_publ_flag
M^I^ O1 . . 1.9980(10) yes
M^I^ O1 . 3_755 1.9980(10) ?
M^I^ O3 . 6_655 2.1340(10) yes
M^I^ O3 . 8_555 2.1340(10) ?
M^I^ O5 . 5_545 2.1030(10) yes
M^I^ O5 . 7_645 2.1030(10) ?
M^II^ O2 . 1_545 2.0000(10) yes
M^II^ O2 . 2_766 2.0000(10) ?
M^II^ O3 . 7_645 2.0790(10) yes
M^II^ O3 . 8_555 2.0790(10) ?
M^II^ O5 . 7_645 2.0700(10) yes
M^II^ O5 . 8_555 2.0700(10) ?
P1 O2 . . 1.4590(10) yes
P1 O4 . . 1.589(2) yes
P1 O5 . . 1.502(2) yes
P1 O6 . 6_665 1.588(2) yes
P2 O1 . . 1.457(2) yes
P2 O3 . . 1.5090(10) yes
P2 O4 . . 1.592(2) yes
P2 O6 . . 1.585(2) yes
